data_7713590
loop_
_publ_author_name
'Kang, Ming'
'Gao, Bohong'
'Zhang, Shimin'
'Hao, Pengfei'
'Li, Gao-Peng'
'Shen, Junju'
'Fu, Yunlong'

_publ_section_title
;
 The effect of conjugation degree of aromatic carboxylic acids on
 electronic and photo-responsive behaviors of naphthalenediimide-based
 coordination polymers
;
_journal_name_full 'Dalton Transactions'
_journal_paper_doi 10.1039/D3DT01662E
_journal_year 2023
_chemical_formula_moiety 'C40 H24 Cd N4 O8'
_chemical_formula_sum 'C40 H24 Cd N4 O8'
_chemical_formula_weight 801.03
_space_group_crystal_system monoclinic
_space_group_IT_number 14
_space_group_name_Hall '-P 2ybc'
_space_group_name_H-M_alt 'P 1 21/c 1'
_atom_sites_solution_hydrogens geom
_audit_creation_date 2021-12-11
_audit_creation_method
;
Olex2 1.3
(compiled 2020.11.12 svn.r5f609507 for OlexSys, GUI svn.r6408)
;
_audit_update_record
;
2023-05-16 deposited with the CCDC.	2023-07-28 downloaded from the CCDC.
;
_cell_angle_alpha 90
_cell_angle_beta 99.800(4)
_cell_angle_gamma 90
_cell_formula_units_Z 4
_cell_length_a 9.8114(4)
_cell_length_b 14.3212(7)
_cell_length_c 23.6696(11)
_cell_measurement_reflns_used 2899
_cell_measurement_temperature 293(2)
_cell_measurement_theta_max 25.4080
_cell_measurement_theta_min 3.3940
_cell_volume 3277.3(3)
_computing_molecular_graphics 'Olex2 1.3 (Dolomanov et al., 2009)'
_computing_publication_material 'Olex2 1.3 (Dolomanov et al., 2009)'
_computing_structure_refinement 'XL  (Sheldrick, 2008)'
_diffrn_ambient_temperature 293(2)
_diffrn_detector_area_resol_mean 16.0251
_diffrn_measured_fraction_theta_full 0.999
_diffrn_measured_fraction_theta_max 0.871
_diffrn_measurement_device_type 'multiwire proportional'
_diffrn_measurement_method 'phi and omega scans'
_diffrn_radiation_monochromator graphite
_diffrn_radiation_type MoK\a
_diffrn_radiation_wavelength 0.71073
_diffrn_reflns_av_R_equivalents 0.0418
_diffrn_reflns_av_unetI/netI 0.0879
_diffrn_reflns_Laue_measured_fraction_full 0.999
_diffrn_reflns_Laue_measured_fraction_max 0.871
_diffrn_reflns_limit_h_max 12
_diffrn_reflns_limit_h_min -13
_diffrn_reflns_limit_k_max 19
_diffrn_reflns_limit_k_min -9
_diffrn_reflns_limit_l_max 22
_diffrn_reflns_limit_l_min -33
_diffrn_reflns_number 18496
_diffrn_reflns_point_group_measured_fraction_full 0.999
_diffrn_reflns_point_group_measured_fraction_max 0.871
_diffrn_reflns_theta_full 25.242
_diffrn_reflns_theta_max 30.869
_diffrn_reflns_theta_min 2.802
_exptl_absorpt_coefficient_mu 0.731
_exptl_absorpt_correction_T_max 1.00000
_exptl_absorpt_correction_T_min 0.83368
_exptl_absorpt_correction_type none
_exptl_crystal_colour yellow
_exptl_crystal_colour_primary yellow
_exptl_crystal_density_diffrn 1.623
_exptl_crystal_description rhabdolith
_exptl_crystal_F_000 1616
_exptl_crystal_size_max 0.25
_exptl_crystal_size_mid 0.08
_exptl_crystal_size_min 0.06
_refine_diff_density_max 0.722
_refine_diff_density_min -0.846
_refine_diff_density_rms 0.086
_refine_ls_extinction_method none
_refine_ls_goodness_of_fit_ref 1.010
_refine_ls_hydrogen_treatment constr
_refine_ls_matrix_type full
_refine_ls_number_parameters 478
_refine_ls_number_reflns 8981
_refine_ls_number_restraints 0
_refine_ls_restrained_S_all 1.010
_refine_ls_R_factor_all 0.1121
_refine_ls_R_factor_gt 0.0553
_refine_ls_shift/su_max 0.002
_refine_ls_shift/su_mean 0.000
_refine_ls_structure_factor_coef Fsqd
_refine_ls_weighting_details 'w=1/[\s^2^(Fo^2^)+(0.0295P)^2^] where P=(Fo^2^+2Fc^2^)/3'
_refine_ls_weighting_scheme calc
_refine_ls_wR_factor_gt 0.0837
_refine_ls_wR_factor_ref 0.1016
_reflns_Friedel_coverage 0.000
_reflns_number_gt 5402
_reflns_number_total 8981
_reflns_threshold_expression 'I > 2\s(I)'
_cod_data_source_file d3dt01662e2.cif
_cod_data_source_block aa
_cod_original_sg_symbol_H-M 'P 21/c'
_cod_database_code 7713590
_shelx_shelxl_version_number 2014/7
_shelx_space_group_comment
;
The symmetry employed for this shelxl refinement is uniquely defined
by the following loop, which should always be used as a source of
symmetry information in preference to the above space-group names.
They are only intended as comments.
;
_shelx_estimated_absorpt_t_max 0.957
_shelx_estimated_absorpt_t_min 0.838
_olex2_refinement_description
;
1. Fixed Uiso
 At 1.2 times of:
  All C(H) groups, All C(H,H) groups
2.a Secondary CH2 refined with riding coordinates:
 C20(H20A,H20B), C35(H35A,H35B)
2.b Aromatic/amide H refined with riding coordinates:
 C3(H3), C4(H4), C5(H5), C6(H6), C9(H9), C10(H10), C11(H11), C12(H12),
 C15(H15), C16(H16), C17(H17), C19(H19), C26(H26), C27(H27), C31(H31), C32(H32),
  C37(H37), C38(H38), C39(H39), C40(H40)
;
_olex2_submission_special_instructions 'No special instructions were received'

loop_
_space_group_symop_operation_xyz
'x, y, z'
'-x, y+1/2, -z+1/2'
'-x, -y, -z'
'x, -y-1/2, z-1/2'

loop_
_atom_site_label
_atom_site_type_symbol
_atom_site_fract_x
_atom_site_fract_y
_atom_site_fract_z
_atom_site_U_iso_or_equiv
_atom_site_adp_type
_atom_site_occupancy
_atom_site_site_symmetry_order
_atom_site_calc_flag
_atom_site_refinement_flags_posn
_atom_site_refinement_flags_adp
_atom_site_refinement_flags_occupancy
_atom_site_disorder_assembly
_atom_site_disorder_group
Cd1 Cd 0.50801(3) 0.47661(2) 0.75800(2) 0.04017(9) Uani 1 1 d . . . . .
C1 C 0.3592(3) 0.3504(2) 0.80700(14) 0.0331(8) Uani 1 1 d . . . . .
C2 C 0.2807(3) 0.2824(2) 0.83779(12) 0.0278(7) Uani 1 1 d . . . . .
C3 C 0.3157(3) 0.2775(2) 0.89733(13) 0.0351(8) Uani 1 1 d . . . . .
H3 H 0.3840 0.3168 0.9162 0.042 Uiso 1 1 calc R U . . .
C4 C 0.2517(4) 0.2158(3) 0.92875(15) 0.0471(10) Uani 1 1 d . . . . .
H4 H 0.2786 0.2122 0.9683 0.056 Uiso 1 1 calc R U . . .
C5 C 0.1475(4) 0.1594(3) 0.90125(15) 0.0525(11) Uani 1 1 d . . . . .
H5 H 0.1032 0.1177 0.9222 0.063 Uiso 1 1 calc R U . . .
C6 C 0.1087(4) 0.1647(3) 0.84242(14) 0.0469(10) Uani 1 1 d . . . . .
H6 H 0.0358 0.1281 0.8244 0.056 Uiso 1 1 calc R U . . .
C7 C 0.1762(3) 0.2235(2) 0.80947(13) 0.0319(7) Uani 1 1 d . . . . .
C8 C 0.1233(3) 0.2281(2) 0.74592(13) 0.0320(8) Uani 1 1 d . . . . .
C9 C 0.0030(3) 0.2780(3) 0.72799(16) 0.0487(10) Uani 1 1 d . . . . .
H9 H -0.0427 0.3044 0.7554 0.058 Uiso 1 1 calc R U . . .
C10 C -0.0516(4) 0.2899(3) 0.67061(16) 0.0554(11) Uani 1 1 d . . . . .
H10 H -0.1325 0.3241 0.6598 0.066 Uiso 1 1 calc R U . . .
C11 C 0.0149(4) 0.2507(3) 0.62980(16) 0.0572(12) Uani 1 1 d . . . . .
H11 H -0.0183 0.2605 0.5910 0.069 Uiso 1 1 calc R U . . .
C12 C 0.1312(4) 0.1969(3) 0.64678(14) 0.0473(10) Uani 1 1 d . . . . .
H12 H 0.1742 0.1688 0.6190 0.057 Uiso 1 1 calc R U . . .
C13 C 0.1855(3) 0.1836(2) 0.70432(13) 0.0320(8) Uani 1 1 d . . . . .
C14 C 0.3017(3) 0.1144(2) 0.71865(15) 0.0351(8) Uani 1 1 d . . . . .
C15 C 0.6158(4) 0.4632(3) 0.63372(16) 0.0520(10) Uani 1 1 d . . . . .
H15 H 0.6415 0.5245 0.6432 0.062 Uiso 1 1 calc R U . . .
C16 C 0.6287(4) 0.4304(3) 0.58022(17) 0.0662(12) Uani 1 1 d . . . . .
H16 H 0.6621 0.4689 0.5540 0.079 Uiso 1 1 calc R U . . .
C17 C 0.5912(4) 0.3391(3) 0.56601(16) 0.0546(11) Uani 1 1 d . . . . .
H17 H 0.6000 0.3156 0.5302 0.066 Uiso 1 1 calc R U . . .
C18 C 0.5412(3) 0.2836(3) 0.60475(15) 0.0385(9) Uani 1 1 d . . . . .
C19 C 0.5324(3) 0.3226(3) 0.65731(14) 0.0399(9) Uani 1 1 d . . . . .
H19 H 0.4995 0.2850 0.6841 0.048 Uiso 1 1 calc R U . . .
C20 C 0.4974(3) 0.1841(3) 0.59175(14) 0.0397(9) Uani 1 1 d . . . . .
H20A H 0.4433 0.1629 0.6200 0.048 Uiso 1 1 calc R U . . .
H20B H 0.4387 0.1815 0.5544 0.048 Uiso 1 1 calc R U . . .
C21 C 0.6946(3) 0.1020(2) 0.64631(14) 0.0363(8) Uani 1 1 d . . . . .
C22 C 0.8190(3) 0.0438(2) 0.64708(12) 0.0302(7) Uani 1 1 d . . . . .
C23 C 0.8439(3) 0.0009(2) 0.59672(12) 0.0279(7) Uani 1 1 d . . . . .
C24 C 0.7548(3) 0.0148(2) 0.54402(13) 0.0310(7) Uani 1 1 d . . . . .
C25 C 0.6391(3) 0.0823(2) 0.54073(13) 0.0346(8) Uani 1 1 d . . . . .
C26 C 0.9097(3) 0.0308(2) 0.69790(13) 0.0365(8) Uani 1 1 d . . . . .
H26 H 0.8919 0.0587 0.7314 0.044 Uiso 1 1 calc R U . . .
C27 C 1.0280(3) -0.0239(2) 0.69926(13) 0.0342(8) Uani 1 1 d . . . . .
H27 H 1.0902 -0.0302 0.7334 0.041 Uiso 1 1 calc R U . . .
C28 C 1.0537(3) -0.0688(2) 0.65053(13) 0.0301(7) Uani 1 1 d . . . . .
C29 C 0.9605(3) -0.0585(2) 0.59861(12) 0.0281(7) Uani 1 1 d . . . . .
C30 C 0.9809(3) -0.1060(2) 0.54879(12) 0.0309(7) Uani 1 1 d . . . . .
C31 C 0.8904(3) -0.0928(3) 0.49830(13) 0.0400(9) Uani 1 1 d . . . . .
H31 H 0.9041 -0.1248 0.4655 0.048 Uiso 1 1 calc R U . . .
C32 C 0.7778(3) -0.0318(3) 0.49554(13) 0.0376(8) Uani 1 1 d . . . . .
H32 H 0.7184 -0.0228 0.4609 0.045 Uiso 1 1 calc R U . . .
C33 C 1.1767(3) -0.1303(2) 0.65266(13) 0.0332(8) Uani 1 1 d . . . . .
C34 C 1.0998(3) -0.1694(3) 0.55029(13) 0.0371(8) Uani 1 1 d . . . . .
C35 C 1.3137(3) -0.2368(3) 0.60371(15) 0.0417(9) Uani 1 1 d . . . . .
H35A H 1.3896 -0.2120 0.6313 0.050 Uiso 1 1 calc R U . . .
H35B H 1.3418 -0.2365 0.5664 0.050 Uiso 1 1 calc R U . . .
C36 C 1.2850(3) -0.3361(3) 0.61983(14) 0.0379(8) Uani 1 1 d . . . . .
C37 C 1.2074(4) -0.3979(3) 0.58251(17) 0.0613(12) Uani 1 1 d . . . . .
H37 H 1.1692 -0.3789 0.5456 0.074 Uiso 1 1 calc R U . . .
C38 C 1.1869(4) -0.4878(3) 0.60021(19) 0.0696(14) Uani 1 1 d . . . . .
H38 H 1.1322 -0.5291 0.5758 0.084 Uiso 1 1 calc R U . . .
C39 C 1.2482(4) -0.5161(3) 0.65457(17) 0.0538(10) Uani 1 1 d . . . . .
H39 H 1.2338 -0.5766 0.6666 0.065 Uiso 1 1 calc R U . . .
C40 C 1.3422(3) -0.3699(3) 0.67286(14) 0.0399(9) Uani 1 1 d . . . . .
H40 H 1.3941 -0.3291 0.6986 0.048 Uiso 1 1 calc R U . . .
N1 N 0.5675(3) 0.4101(2) 0.67260(11) 0.0395(7) Uani 1 1 d . . . . .
N2 N 0.6162(3) 0.1207(2) 0.59209(10) 0.0334(7) Uani 1 1 d . . . . .
N3 N 1.1918(3) -0.1758(2) 0.60204(11) 0.0345(7) Uani 1 1 d . . . . .
N4 N 1.3275(3) -0.4583(2) 0.68988(12) 0.0462(8) Uani 1 1 d . . . . .
O1 O 0.3607(3) 0.3413(2) 0.75511(10) 0.0681(9) Uani 1 1 d . . . . .
O2 O 0.4251(2) 0.41482(18) 0.83529(10) 0.0454(6) Uani 1 1 d . . . . .
O3 O 0.3381(2) 0.06741(19) 0.67919(10) 0.0492(7) Uani 1 1 d . . . . .
O4 O 0.3567(3) 0.1033(2) 0.76929(11) 0.0648(9) Uani 1 1 d . . . . .
O5 O 0.5675(2) 0.10360(19) 0.49551(9) 0.0505(7) Uani 1 1 d . . . . .
O6 O 0.6604(2) 0.13392(19) 0.68885(9) 0.0492(7) Uani 1 1 d . . . . .
O7 O 1.2609(2) -0.14134(18) 0.69634(9) 0.0444(7) Uani 1 1 d . . . . .
O8 O 1.1187(3) -0.2153(2) 0.50893(10) 0.0565(8) Uani 1 1 d . . . . .

loop_
_atom_site_aniso_label
_atom_site_aniso_U_11
_atom_site_aniso_U_22
_atom_site_aniso_U_33
_atom_site_aniso_U_23
_atom_site_aniso_U_13
_atom_site_aniso_U_12
Cd1 0.05192(17) 0.03445(17) 0.03361(14) 0.00207(13) 0.00578(10) -0.01311(13)
C1 0.0322(19) 0.030(2) 0.0371(19) -0.0012(16) 0.0046(14) 0.0046(15)
C2 0.0273(17) 0.0253(19) 0.0316(17) -0.0008(14) 0.0068(13) 0.0011(13)
C3 0.0368(19) 0.036(2) 0.0320(18) -0.0031(16) 0.0037(14) -0.0025(15)
C4 0.055(2) 0.052(3) 0.0349(19) 0.0049(19) 0.0112(17) -0.002(2)
C5 0.063(3) 0.053(3) 0.045(2) 0.005(2) 0.0203(18) -0.017(2)
C6 0.047(2) 0.050(3) 0.044(2) -0.0032(19) 0.0098(16) -0.0168(19)
C7 0.0339(18) 0.026(2) 0.0362(18) -0.0065(15) 0.0087(14) -0.0008(14)
C8 0.0336(18) 0.027(2) 0.0345(18) -0.0045(15) 0.0025(14) -0.0022(15)
C9 0.044(2) 0.049(3) 0.051(2) -0.0152(19) 0.0026(17) 0.0116(18)
C10 0.053(3) 0.053(3) 0.054(2) -0.005(2) -0.0090(19) 0.021(2)
C11 0.064(3) 0.063(3) 0.038(2) -0.002(2) -0.0110(19) 0.014(2)
C12 0.055(2) 0.051(3) 0.0345(19) -0.0114(18) 0.0043(16) 0.0084(19)
C13 0.0325(18) 0.031(2) 0.0319(17) -0.0032(15) 0.0021(13) 0.0004(14)
C14 0.0361(19) 0.027(2) 0.044(2) -0.0001(17) 0.0109(15) 0.0005(15)
C15 0.066(3) 0.040(3) 0.051(2) 0.000(2) 0.0143(19) -0.004(2)
C16 0.107(4) 0.050(3) 0.048(2) 0.003(2) 0.032(2) -0.013(3)
C17 0.080(3) 0.047(3) 0.041(2) -0.004(2) 0.0207(19) -0.003(2)
C18 0.037(2) 0.035(2) 0.042(2) 0.0024(17) 0.0017(15) 0.0029(16)
C19 0.046(2) 0.029(2) 0.045(2) 0.0076(18) 0.0108(16) 0.0045(16)
C20 0.036(2) 0.038(2) 0.044(2) -0.0009(18) 0.0033(15) 0.0076(16)
C21 0.044(2) 0.030(2) 0.0351(19) -0.0004(16) 0.0060(15) -0.0002(16)
C22 0.0354(18) 0.025(2) 0.0294(16) -0.0004(14) 0.0044(13) -0.0001(14)
C23 0.0303(17) 0.024(2) 0.0293(16) 0.0000(13) 0.0045(12) -0.0004(13)
C24 0.0321(17) 0.029(2) 0.0308(16) 0.0053(15) 0.0034(13) -0.0006(15)
C25 0.0366(19) 0.032(2) 0.0342(18) 0.0035(16) 0.0031(14) -0.0009(15)
C26 0.044(2) 0.036(2) 0.0290(16) -0.0023(16) 0.0038(14) -0.0019(16)
C27 0.0372(18) 0.036(2) 0.0266(16) 0.0001(16) -0.0023(13) -0.0015(16)
C28 0.0311(18) 0.025(2) 0.0328(17) 0.0052(15) 0.0028(13) 0.0008(14)
C29 0.0316(17) 0.0245(19) 0.0270(16) -0.0003(14) 0.0022(13) -0.0046(13)
C30 0.0337(18) 0.031(2) 0.0279(16) -0.0002(15) 0.0042(13) -0.0015(14)
C31 0.046(2) 0.042(3) 0.0304(17) -0.0040(16) 0.0030(15) 0.0030(17)
C32 0.0398(19) 0.046(3) 0.0250(16) 0.0003(16) -0.0012(13) -0.0010(17)
C33 0.0358(19) 0.029(2) 0.0336(18) 0.0019(16) 0.0032(14) -0.0030(15)
C34 0.044(2) 0.034(2) 0.0330(18) 0.0013(17) 0.0071(15) 0.0041(16)
C35 0.038(2) 0.047(3) 0.040(2) -0.0023(18) 0.0066(15) 0.0063(17)
C36 0.0322(19) 0.034(2) 0.048(2) -0.0041(18) 0.0080(15) 0.0092(15)
C37 0.063(3) 0.054(3) 0.057(3) -0.001(2) -0.018(2) 0.004(2)
C38 0.067(3) 0.042(3) 0.085(3) -0.007(3) -0.028(2) -0.007(2)
C39 0.052(2) 0.036(2) 0.070(3) 0.000(2) 0.001(2) 0.0005(19)
C40 0.044(2) 0.032(2) 0.043(2) -0.0041(17) 0.0061(15) 0.0003(16)
N1 0.0451(17) 0.033(2) 0.0412(16) 0.0054(15) 0.0096(13) 0.0040(14)
N2 0.0360(16) 0.0306(18) 0.0327(15) 0.0008(13) 0.0033(11) 0.0050(12)
N3 0.0344(15) 0.0345(19) 0.0340(15) 0.0034(13) 0.0044(11) 0.0056(13)
N4 0.057(2) 0.034(2) 0.0486(18) -0.0016(16) 0.0108(15) 0.0038(15)
O1 0.106(2) 0.065(2) 0.0381(15) -0.0063(14) 0.0279(14) -0.0424(18)
O2 0.0454(15) 0.0435(18) 0.0467(14) 0.0003(13) 0.0056(11) -0.0148(12)
O3 0.0429(15) 0.0491(19) 0.0579(16) -0.0090(14) 0.0148(12) 0.0107(12)
O4 0.085(2) 0.059(2) 0.0456(15) 0.0003(14) -0.0022(14) 0.0383(16)
O5 0.0509(15) 0.062(2) 0.0356(13) 0.0084(13) -0.0026(11) 0.0160(13)
O6 0.0564(16) 0.055(2) 0.0359(13) -0.0086(13) 0.0078(11) 0.0192(13)
O7 0.0417(14) 0.0506(19) 0.0373(13) 0.0046(12) -0.0037(11) 0.0088(12)
O8 0.0636(18) 0.065(2) 0.0390(14) -0.0115(14) 0.0040(12) 0.0237(14)

loop_
_atom_type_symbol
_atom_type_description
_atom_type_scat_dispersion_real
_atom_type_scat_dispersion_imag
_atom_type_scat_source
C C 0.0033 0.0016 'International Tables Vol C Tables 4.2.6.8 and 6.1.1.4'
H H 0.0000 0.0000 'International Tables Vol C Tables 4.2.6.8 and 6.1.1.4'
Cd Cd -0.8075 1.2024 'International Tables Vol C Tables 4.2.6.8 and 6.1.1.4'
N N 0.0061 0.0033 'International Tables Vol C Tables 4.2.6.8 and 6.1.1.4'
O O 0.0106 0.0060 'International Tables Vol C Tables 4.2.6.8 and 6.1.1.4'

loop_
_geom_angle_atom_site_label_1
_geom_angle_atom_site_label_2
_geom_angle_atom_site_label_3
_geom_angle
_geom_angle_site_symmetry_1
_geom_angle_site_symmetry_3
_geom_angle_publ_flag
C1 Cd1 C14 143.41(10) . 2_656 ?
N1 Cd1 C1 108.84(11) . . ?
N1 Cd1 C14 101.73(10) . 2_656 ?
N1 Cd1 O1 83.55(10) . . ?
N1 Cd1 O4 81.26(10) . 2_656 ?
N4 Cd1 C1 99.16(10) 1_465 . ?
N4 Cd1 C14 105.14(11) 1_465 2_656 ?
N4 Cd1 N1 81.01(10) 1_465 . ?
N4 Cd1 O1 85.53(11) 1_465 . ?
N4 Cd1 O4 84.44(10) 1_465 2_656 ?
O1 Cd1 C1 27.22(8) . . ?
O1 Cd1 C14 168.64(10) . 2_656 ?
O2 Cd1 C1 27.50(8) . . ?
O2 Cd1 C14 116.28(9) . 2_656 ?
O2 Cd1 N1 133.46(10) . . ?
O2 Cd1 N4 111.54(10) . 1_465 ?
O2 Cd1 O1 54.72(8) . . ?
O2 Cd1 O3 89.19(8) . 2_656 ?
O2 Cd1 O4 142.26(9) . 2_656 ?
O3 Cd1 C1 116.00(9) 2_656 . ?
O3 Cd1 C14 27.47(9) 2_656 2_656 ?
O3 Cd1 N1 122.43(9) 2_656 . ?
O3 Cd1 N4 122.85(10) 2_656 1_465 ?
O3 Cd1 O1 141.97(9) 2_656 . ?
O3 Cd1 O4 54.63(8) 2_656 2_656 ?
O4 Cd1 C1 169.64(10) 2_656 . ?
O4 Cd1 C14 27.20(8) 2_656 2_656 ?
O4 Cd1 O1 162.92(8) 2_656 . ?
C2 C1 Cd1 176.5(2) . . ?
O1 C1 Cd1 63.0(2) . . ?
O1 C1 C2 120.4(3) . . ?
O1 C1 O2 121.0(3) . . ?
O2 C1 Cd1 58.00(18) . . ?
O2 C1 C2 118.5(3) . . ?
C3 C2 C1 117.6(3) . . ?
C3 C2 C7 119.1(3) . . ?
C7 C2 C1 123.3(3) . . ?
C2 C3 H3 119.2 . . ?
C4 C3 C2 121.6(3) . . ?
C4 C3 H3 119.2 . . ?
C3 C4 H4 120.2 . . ?
C3 C4 C5 119.5(3) . . ?
C5 C4 H4 120.2 . . ?
C4 C5 H5 120.1 . . ?
C4 C5 C6 119.9(4) . . ?
C6 C5 H5 120.1 . . ?
C5 C6 H6 119.2 . . ?
C5 C6 C7 121.6(3) . . ?
C7 C6 H6 119.2 . . ?
C2 C7 C8 123.3(3) . . ?
C6 C7 C2 118.3(3) . . ?
C6 C7 C8 118.0(3) . . ?
C9 C8 C7 117.4(3) . . ?
C9 C8 C13 118.1(3) . . ?
C13 C8 C7 124.5(3) . . ?
C8 C9 H9 118.9 . . ?
C10 C9 C8 122.2(3) . . ?
C10 C9 H9 118.9 . . ?
C9 C10 H10 120.4 . . ?
C11 C10 C9 119.3(3) . . ?
C11 C10 H10 120.4 . . ?
C10 C11 H11 120.3 . . ?
C10 C11 C12 119.5(3) . . ?
C12 C11 H11 120.3 . . ?
C11 C12 H12 119.2 . . ?
C11 C12 C13 121.5(3) . . ?
C13 C12 H12 119.2 . . ?
C8 C13 C14 123.1(3) . . ?
C12 C13 C8 119.2(3) . . ?
C12 C13 C14 117.5(3) . . ?
C13 C14 Cd1 174.4(2) . 2_646 ?
O3 C14 Cd1 59.08(17) . 2_646 ?
O3 C14 C13 119.1(3) . . ?
O4 C14 Cd1 62.46(18) . 2_646 ?
O4 C14 C13 119.4(3) . . ?
O4 C14 O3 121.4(3) . . ?
C16 C15 H15 118.8 . . ?
N1 C15 H15 118.8 . . ?
N1 C15 C16 122.4(4) . . ?
C15 C16 H16 120.5 . . ?
C15 C16 C17 119.0(4) . . ?
C17 C16 H16 120.5 . . ?
C16 C17 H17 120.1 . . ?
C18 C17 C16 119.8(4) . . ?
C18 C17 H17 120.1 . . ?
C17 C18 C19 117.1(4) . . ?
C17 C18 C20 122.4(3) . . ?
C19 C18 C20 120.5(3) . . ?
C18 C19 H19 117.6 . . ?
N1 C19 C18 124.8(3) . . ?
N1 C19 H19 117.6 . . ?
C18 C20 H20A 109.1 . . ?
C18 C20 H20B 109.1 . . ?
H20A C20 H20B 107.8 . . ?
N2 C20 C18 112.5(3) . . ?
N2 C20 H20A 109.1 . . ?
N2 C20 H20B 109.1 . . ?
N2 C21 C22 116.2(3) . . ?
O6 C21 C22 123.5(3) . . ?
O6 C21 N2 120.3(3) . . ?
C23 C22 C21 120.1(3) . . ?
C26 C22 C21 119.7(3) . . ?
C26 C22 C23 120.2(3) . . ?
C22 C23 C24 121.4(3) . . ?
C22 C23 C29 119.5(3) . . ?
C24 C23 C29 119.1(3) . . ?
C23 C24 C25 119.5(3) . . ?
C32 C24 C23 120.2(3) . . ?
C32 C24 C25 120.3(3) . . ?
N2 C25 C24 116.7(3) . . ?
O5 C25 C24 122.2(3) . . ?
O5 C25 N2 121.1(3) . . ?
C22 C26 H26 119.8 . . ?
C22 C26 C27 120.3(3) . . ?
C27 C26 H26 119.8 . . ?
C26 C27 H27 119.6 . . ?
C28 C27 C26 120.7(3) . . ?
C28 C27 H27 119.6 . . ?
C27 C28 C29 119.7(3) . . ?
C27 C28 C33 120.6(3) . . ?
C29 C28 C33 119.6(3) . . ?
C28 C29 C23 119.3(3) . . ?
C30 C29 C23 119.5(3) . . ?
C30 C29 C28 121.1(3) . . ?
C29 C30 C34 120.2(3) . . ?
C31 C30 C29 119.9(3) . . ?
C31 C30 C34 119.8(3) . . ?
C30 C31 H31 119.5 . . ?
C30 C31 C32 120.9(3) . . ?
C32 C31 H31 119.5 . . ?
C24 C32 C31 120.2(3) . . ?
C24 C32 H32 119.9 . . ?
C31 C32 H32 119.9 . . ?
N3 C33 C28 116.8(2) . . ?
O7 C33 C28 122.3(3) . . ?
O7 C33 N3 120.9(3) . . ?
N3 C34 C30 116.9(3) . . ?
O8 C34 C30 122.7(3) . . ?
O8 C34 N3 120.3(3) . . ?
H35A C35 H35B 107.9 . . ?
C36 C35 H35A 109.2 . . ?
C36 C35 H35B 109.2 . . ?
N3 C35 H35A 109.2 . . ?
N3 C35 H35B 109.2 . . ?
N3 C35 C36 112.3(3) . . ?
C37 C36 C35 123.1(3) . . ?
C40 C36 C35 119.9(3) . . ?
C40 C36 C37 117.0(4) . . ?
C36 C37 H37 120.1 . . ?
C38 C37 C36 119.7(4) . . ?
C38 C37 H37 120.1 . . ?
C37 C38 H38 120.2 . . ?
C37 C38 C39 119.5(4) . . ?
C39 C38 H38 120.2 . . ?
C38 C39 H39 119.4 . . ?
N4 C39 C38 121.1(4) . . ?
N4 C39 H39 119.4 . . ?
C36 C40 H40 118.0 . . ?
N4 C40 C36 123.9(3) . . ?
N4 C40 H40 118.0 . . ?
C15 N1 Cd1 121.3(3) . . ?
C19 N1 Cd1 120.9(2) . . ?
C19 N1 C15 116.9(3) . . ?
C21 N2 C20 115.5(3) . . ?
C25 N2 C20 119.0(2) . . ?
C25 N2 C21 125.4(3) . . ?
C33 N3 C34 125.2(3) . . ?
C33 N3 C35 117.2(2) . . ?
C34 N3 C35 117.6(3) . . ?
C39 N4 Cd1 118.1(3) . 1_645 ?
C39 N4 C40 118.6(3) . . ?
C40 N4 Cd1 117.9(2) . 1_645 ?
C1 O1 Cd1 89.8(2) . . ?
C1 O2 Cd1 94.5(2) . . ?
C14 O3 Cd1 93.5(2) . 2_646 ?
C14 O4 Cd1 90.3(2) . 2_646 ?

loop_
_geom_bond_atom_site_label_1
_geom_bond_atom_site_label_2
_geom_bond_distance
_geom_bond_site_symmetry_2
_geom_bond_publ_flag
Cd1 C1 2.706(4) . ?
Cd1 C14 2.708(3) 2_656 ?
Cd1 N1 2.395(3) . ?
Cd1 N4 2.373(3) 1_465 ?
Cd1 O1 2.411(3) . ?
Cd1 O2 2.302(2) . ?
Cd1 O3 2.328(2) 2_656 ?
Cd1 O4 2.401(3) 2_656 ?
C1 C2 1.505(4) . ?
C1 O1 1.238(4) . ?
C1 O2 1.253(4) . ?
C2 C3 1.394(4) . ?
C2 C7 1.406(4) . ?
C3 H3 0.9300 . ?
C3 C4 1.373(5) . ?
C4 H4 0.9300 . ?
C4 C5 1.377(5) . ?
C5 H5 0.9300 . ?
C5 C6 1.382(4) . ?
C6 H6 0.9300 . ?
C6 C7 1.389(5) . ?
C7 C8 1.507(4) . ?
C8 C9 1.383(4) . ?
C8 C13 1.398(4) . ?
C9 H9 0.9300 . ?
C9 C10 1.383(5) . ?
C10 H10 0.9300 . ?
C10 C11 1.374(5) . ?
C11 H11 0.9300 . ?
C11 C12 1.379(5) . ?
C12 H12 0.9300 . ?
C12 C13 1.389(4) . ?
C13 C14 1.505(4) . ?
C14 Cd1 2.708(3) 2_646 ?
C14 O3 1.251(4) . ?
C14 O4 1.238(4) . ?
C15 H15 0.9300 . ?
C15 C16 1.377(5) . ?
C15 N1 1.341(4) . ?
C16 H16 0.9300 . ?
C16 C17 1.383(5) . ?
C17 H17 0.9300 . ?
C17 C18 1.366(5) . ?
C18 C19 1.379(5) . ?
C18 C20 1.505(5) . ?
C19 H19 0.9300 . ?
C19 N1 1.334(4) . ?
C20 H20A 0.9700 . ?
C20 H20B 0.9700 . ?
C20 N2 1.476(4) . ?
C21 C22 1.476(4) . ?
C21 N2 1.405(4) . ?
C21 O6 1.204(4) . ?
C22 C23 1.399(4) . ?
C22 C26 1.382(4) . ?
C23 C24 1.410(4) . ?
C23 C29 1.421(4) . ?
C24 C25 1.482(4) . ?
C24 C32 1.379(4) . ?
C25 N2 1.388(4) . ?
C25 O5 1.215(3) . ?
C26 H26 0.9300 . ?
C26 C27 1.396(4) . ?
C27 H27 0.9300 . ?
C27 C28 1.381(4) . ?
C28 C29 1.409(4) . ?
C28 C33 1.488(4) . ?
C29 C30 1.405(4) . ?
C30 C31 1.375(4) . ?
C30 C34 1.473(4) . ?
C31 H31 0.9300 . ?
C31 C32 1.401(4) . ?
C32 H32 0.9300 . ?
C33 N3 1.394(4) . ?
C33 O7 1.219(3) . ?
C34 N3 1.395(4) . ?
C34 O8 1.220(4) . ?
C35 H35A 0.9700 . ?
C35 H35B 0.9700 . ?
C35 C36 1.512(5) . ?
C35 N3 1.476(4) . ?
C36 C37 1.383(5) . ?
C36 C40 1.373(4) . ?
C37 H37 0.9300 . ?
C37 C38 1.380(5) . ?
C38 H38 0.9300 . ?
C38 C39 1.385(5) . ?
C39 H39 0.9300 . ?
C39 N4 1.330(4) . ?
C40 H40 0.9300 . ?
C40 N4 1.344(4) . ?
N4 Cd1 2.373(3) 1_645 ?
O3 Cd1 2.328(2) 2_646 ?
O4 Cd1 2.401(3) 2_646 ?

loop_
_geom_hbond_atom_site_label_D
_geom_hbond_atom_site_label_H
_geom_hbond_atom_site_label_A
_geom_hbond_distance_DH
_geom_hbond_distance_HA
_geom_hbond_distance_DA
_geom_hbond_angle_DHA
_geom_hbond_site_symmetry_A
C15 H15 O4 0.93 2.36 3.026(5) 128.8 2_656
C19 H19 O1 0.93 2.47 3.098(4) 124.7 .
C20 H20A O3 0.97 2.32 3.259(5) 162.2 .
C35 H35A O2 0.97 2.60 3.479(4) 151.4 2_746
C35 H35B O5 0.97 2.65 3.383(5) 133.0 3_756
C39 H39 O1 0.93 2.54 3.187(5) 127.2 1_645

loop_
_geom_torsion_atom_site_label_1
_geom_torsion_atom_site_label_2
_geom_torsion_atom_site_label_3
_geom_torsion_atom_site_label_4
_geom_torsion
_geom_torsion_site_symmetry_1
_geom_torsion_site_symmetry_2
_geom_torsion_site_symmetry_3
_geom_torsion_site_symmetry_4
_geom_torsion_publ_flag
C1 C2 C3 C4 -178.4(3) . . . . ?
C1 C2 C7 C6 -178.8(3) . . . . ?
C1 C2 C7 C8 -5.5(5) . . . . ?
C2 C1 O1 Cd1 -179.1(3) . . . . ?
C2 C1 O2 Cd1 179.2(2) . . . . ?
C2 C3 C4 C5 -2.0(6) . . . . ?
C2 C7 C8 C9 -97.7(4) . . . . ?
C2 C7 C8 C13 84.0(5) . . . . ?
C3 C2 C7 C6 2.1(5) . . . . ?
C3 C2 C7 C8 175.4(3) . . . . ?
C3 C4 C5 C6 0.4(6) . . . . ?
C4 C5 C6 C7 2.6(6) . . . . ?
C5 C6 C7 C2 -3.8(6) . . . . ?
C5 C6 C7 C8 -177.4(3) . . . . ?
C6 C7 C8 C9 75.7(4) . . . . ?
C6 C7 C8 C13 -102.7(4) . . . . ?
C7 C2 C3 C4 0.8(5) . . . . ?
C7 C8 C9 C10 177.3(4) . . . . ?
C7 C8 C13 C12 -176.7(3) . . . . ?
C7 C8 C13 C14 9.1(5) . . . . ?
C8 C9 C10 C11 0.3(7) . . . . ?
C8 C13 C14 O3 169.5(3) . . . . ?
C8 C13 C14 O4 -8.6(5) . . . . ?
C9 C8 C13 C12 5.0(5) . . . . ?
C9 C8 C13 C14 -169.3(3) . . . . ?
C9 C10 C11 C12 2.9(7) . . . . ?
C10 C11 C12 C13 -2.1(7) . . . . ?
C11 C12 C13 C8 -1.9(6) . . . . ?
C11 C12 C13 C14 172.7(4) . . . . ?
C12 C13 C14 O3 -4.8(5) . . . . ?
C12 C13 C14 O4 177.1(3) . . . . ?
C13 C8 C9 C10 -4.3(6) . . . . ?
C13 C14 O3 Cd1 -173.9(3) . . . 2_646 ?
C13 C14 O4 Cd1 174.0(3) . . . 2_646 ?
C15 C16 C17 C18 0.6(6) . . . . ?
C16 C15 N1 Cd1 -168.8(3) . . . . ?
C16 C15 N1 C19 0.3(5) . . . . ?
C16 C17 C18 C19 -0.7(5) . . . . ?
C16 C17 C18 C20 179.4(3) . . . . ?
C17 C18 C19 N1 0.7(5) . . . . ?
C17 C18 C20 N2 73.8(4) . . . . ?
C18 C19 N1 Cd1 168.6(2) . . . . ?
C18 C19 N1 C15 -0.5(5) . . . . ?
C18 C20 N2 C21 71.5(4) . . . . ?
C18 C20 N2 C25 -110.7(3) . . . . ?
C19 C18 C20 N2 -106.0(4) . . . . ?
C20 C18 C19 N1 -179.4(3) . . . . ?
C21 C22 C23 C24 2.4(5) . . . . ?
C21 C22 C23 C29 -177.1(3) . . . . ?
C21 C22 C26 C27 -179.9(3) . . . . ?
C22 C21 N2 C20 -176.1(3) . . . . ?
C22 C21 N2 C25 6.2(5) . . . . ?
C22 C23 C24 C25 5.2(5) . . . . ?
C22 C23 C24 C32 -176.8(3) . . . . ?
C22 C23 C29 C28 -3.7(5) . . . . ?
C22 C23 C29 C30 176.1(3) . . . . ?
C22 C26 C27 C28 -2.5(5) . . . . ?
C23 C22 C26 C27 1.0(5) . . . . ?
C23 C24 C25 N2 -7.0(5) . . . . ?
C23 C24 C25 O5 172.8(3) . . . . ?
C23 C24 C32 C31 -0.4(5) . . . . ?
C23 C29 C30 C31 1.9(5) . . . . ?
C23 C29 C30 C34 -178.8(3) . . . . ?
C24 C23 C29 C28 176.8(3) . . . . ?
C24 C23 C29 C30 -3.4(5) . . . . ?
C24 C25 N2 C20 -176.5(3) . . . . ?
C24 C25 N2 C21 1.1(5) . . . . ?
C25 C24 C32 C31 177.5(3) . . . . ?
C26 C22 C23 C24 -178.4(3) . . . . ?
C26 C22 C23 C29 2.1(5) . . . . ?
C26 C27 C28 C29 0.8(5) . . . . ?
C26 C27 C28 C33 -177.5(3) . . . . ?
C27 C28 C29 C23 2.3(5) . . . . ?
C27 C28 C29 C30 -177.6(3) . . . . ?
C27 C28 C33 N3 177.5(3) . . . . ?
C27 C28 C33 O7 -2.1(5) . . . . ?
C28 C29 C30 C31 -178.3(3) . . . . ?
C28 C29 C30 C34 1.1(5) . . . . ?
C28 C33 N3 C34 -1.2(5) . . . . ?
C28 C33 N3 C35 179.9(3) . . . . ?
C29 C23 C24 C25 -175.3(3) . . . . ?
C29 C23 C24 C32 2.7(5) . . . . ?
C29 C28 C33 N3 -0.7(5) . . . . ?
C29 C28 C33 O7 179.6(3) . . . . ?
C29 C30 C31 C32 0.4(5) . . . . ?
C29 C30 C34 N3 -2.8(5) . . . . ?
C29 C30 C34 O8 176.7(3) . . . . ?
C30 C31 C32 C24 -1.1(5) . . . . ?
C30 C34 N3 C33 2.9(5) . . . . ?
C30 C34 N3 C35 -178.2(3) . . . . ?
C31 C30 C34 N3 176.6(3) . . . . ?
C31 C30 C34 O8 -3.9(6) . . . . ?
C32 C24 C25 N2 175.0(3) . . . . ?
C32 C24 C25 O5 -5.1(5) . . . . ?
C33 C28 C29 C23 -179.5(3) . . . . ?
C33 C28 C29 C30 0.7(5) . . . . ?
C34 C30 C31 C32 -179.0(3) . . . . ?
C35 C36 C37 C38 179.4(4) . . . . ?
C35 C36 C40 N4 -176.9(3) . . . . ?
C36 C35 N3 C33 89.9(4) . . . . ?
C36 C35 N3 C34 -89.2(4) . . . . ?
C36 C37 C38 C39 -2.2(7) . . . . ?
C36 C40 N4 Cd1 150.7(3) . . . 1_645 ?
C36 C40 N4 C39 -3.1(6) . . . . ?
C37 C36 C40 N4 0.4(5) . . . . ?
C37 C38 C39 N4 -0.5(7) . . . . ?
C38 C39 N4 Cd1 -150.7(3) . . . 1_645 ?
C38 C39 N4 C40 3.0(6) . . . . ?
C40 C36 C37 C38 2.2(6) . . . . ?
N1 C15 C16 C17 -0.3(6) . . . . ?
N2 C21 C22 C23 -8.0(5) . . . . ?
N2 C21 C22 C26 172.8(3) . . . . ?
N3 C35 C36 C37 74.9(4) . . . . ?
N3 C35 C36 C40 -107.9(3) . . . . ?
O1 C1 C2 C3 160.6(3) . . . . ?
O1 C1 C2 C7 -18.6(5) . . . . ?
O1 C1 O2 Cd1 0.7(4) . . . . ?
O2 C1 C2 C3 -18.0(4) . . . . ?
O2 C1 C2 C7 162.9(3) . . . . ?
O2 C1 O1 Cd1 -0.6(3) . . . . ?
O3 C14 O4 Cd1 -4.0(4) . . . 2_646 ?
O4 C14 O3 Cd1 4.1(4) . . . 2_646 ?
O5 C25 N2 C20 3.7(5) . . . . ?
O5 C25 N2 C21 -178.8(3) . . . . ?
O6 C21 C22 C23 173.1(3) . . . . ?
O6 C21 C22 C26 -6.1(5) . . . . ?
O6 C21 N2 C20 2.9(5) . . . . ?
O6 C21 N2 C25 -174.8(3) . . . . ?
O7 C33 N3 C34 178.5(3) . . . . ?
O7 C33 N3 C35 -0.4(5) . . . . ?
O8 C34 N3 C33 -176.6(3) . . . . ?
O8 C34 N3 C35 2.3(5) . . . . ?
